data_7213702
loop_
_publ_author_name
'Wang, Ji-Liang'
'Xu, Jia-Su'
'Wang, Dong-Yun'
'Wang, Hui'
'Li, Zhan-Ting'
'Zhang, Dan-Wei'

_publ_section_title
;
 Anti-parallel sheet structures of side-chain-free \g-, \d-, and
 \e-dipeptides stabilized by benzene--pentafluorobenzene stacking
;
_journal_issue 10
_journal_name_full CrystEngComm
_journal_page_first 2078
_journal_paper_doi 10.1039/c3ce42060d
_journal_volume 16
_journal_year 2014
_chemical_formula_sum 'C16 H11 F5 N2 O2'
_chemical_formula_weight 358.27
_chemical_name_systematic
; 
 ? 
;
_space_group_IT_number 2
_symmetry_cell_setting triclinic
_symmetry_space_group_name_Hall '-P 1'
_symmetry_space_group_name_H-M 'P -1'
_atom_sites_solution_hydrogens geom
_atom_sites_solution_primary direct
_atom_sites_solution_secondary difmap
_audit_creation_method SHELXL-97
_cell_angle_alpha 87.826(13)
_cell_angle_beta 89.408(12)
_cell_angle_gamma 84.552(13)
_cell_formula_units_Z 4
_cell_length_a 6.235(4)
_cell_length_b 7.257(5)
_cell_length_c 32.88(2)
_cell_measurement_reflns_used 3423
_cell_measurement_temperature 293(2)
_cell_measurement_theta_max 55.694
_cell_measurement_theta_min 4.959
_cell_volume 1479.9(17)
_computing_cell_refinement 'Bruker SMART'
_computing_data_collection 'Bruker SMART'
_computing_data_reduction 'Bruker SHELXTL'
_computing_molecular_graphics 'Bruker SHELXTL'
_computing_publication_material 'Bruker SHELXTL'
_computing_structure_refinement 'SHELXL-97 (Sheldrick, 1997)'
_computing_structure_solution 'SHELXS-97 (Sheldrick, 1990)'
_diffrn_ambient_temperature 293(2)
_diffrn_measured_fraction_theta_full 0.984
_diffrn_measured_fraction_theta_max 0.984
_diffrn_measurement_device_type 'CCD area detector'
_diffrn_measurement_method 'phi and omega scans'
_diffrn_radiation_monochromator graphite
_diffrn_radiation_source 'fine-focus sealed tube'
_diffrn_radiation_type MoK\a
_diffrn_radiation_wavelength 0.71073
_diffrn_reflns_av_R_equivalents 0.0452
_diffrn_reflns_av_sigmaI/netI 0.0821
_diffrn_reflns_limit_h_max 7
_diffrn_reflns_limit_h_min -7
_diffrn_reflns_limit_k_max 8
_diffrn_reflns_limit_k_min -8
_diffrn_reflns_limit_l_max 39
_diffrn_reflns_limit_l_min 0
_diffrn_reflns_number 7991
_diffrn_reflns_theta_full 25.50
_diffrn_reflns_theta_max 25.50
_diffrn_reflns_theta_min 0.62
_exptl_absorpt_coefficient_mu 0.149
_exptl_absorpt_correction_T_max 1.00000
_exptl_absorpt_correction_T_min 0.71726
_exptl_absorpt_correction_type empirical
_exptl_absorpt_process_details sadabs
_exptl_crystal_colour colorless
_exptl_crystal_density_diffrn 1.608
_exptl_crystal_density_method 'not measured'
_exptl_crystal_description prismatic
_exptl_crystal_F_000 728
_exptl_crystal_size_max 0.321
_exptl_crystal_size_mid 0.212
_exptl_crystal_size_min 0.121
_refine_diff_density_max 0.418
_refine_diff_density_min -0.335
_refine_diff_density_rms 0.086
_refine_ls_extinction_method none
_refine_ls_goodness_of_fit_ref 1.082
_refine_ls_hydrogen_treatment constr
_refine_ls_matrix_type full
_refine_ls_number_parameters 452
_refine_ls_number_reflns 5441
_refine_ls_number_restraints 1
_refine_ls_restrained_S_all 1.084
_refine_ls_R_factor_all 0.0885
_refine_ls_R_factor_gt 0.0749
_refine_ls_shift/su_max 0.000
_refine_ls_shift/su_mean 0.000
_refine_ls_structure_factor_coef Fsqd
_refine_ls_weighting_details 'calc w=1/[\s^2^(Fo^2^)+(0.1233P)^2^+0.8691P] where P=(Fo^2^+2Fc^2^)/3'
_refine_ls_weighting_scheme calc
_refine_ls_wR_factor_gt 0.2220
_refine_ls_wR_factor_ref 0.2331
_reflns_number_gt 4273
_reflns_number_total 5441
_reflns_threshold_expression >2sigma(I)
_cod_data_source_file c3ce42060d.txt
_cod_data_source_block cd212256
_cod_depositor_comments
;
The following automatic conversions were performed:

'_symmetry_cell_setting' value 'Triclinic' changed to 'triclinic'
according to
/usr/data/users/saulius/automatic-downloads/current/RSC/lib/dictionaries/cif_core.dic
dictionary named 'cif_core.dic' version 2.4.2 from 2011-04-26.

Automatic conversion script
Id: cif_fix_values 2281 2013-09-26 08:29:07Z andrius 
;
_cod_original_cell_volume 1480.1(17)
_cod_original_sg_symbol_H-M P-1
_cod_database_code 7213702

loop_
_symmetry_equiv_pos_as_xyz
'x, y, z'
'-x, -y, -z'

loop_
_atom_site_label
_atom_site_type_symbol
_atom_site_fract_x
_atom_site_fract_y
_atom_site_fract_z
_atom_site_U_iso_or_equiv
_atom_site_adp_type
_atom_site_occupancy
_atom_site_symmetry_multiplicity
_atom_site_calc_flag
_atom_site_refinement_flags
F1 F 0.9092(4) 0.5974(4) 0.18116(8) 0.0596(7) Uani 1 1 d .
F2 F 1.1884(4) 0.4961(4) 0.12299(10) 0.0630(8) Uani 1 1 d .
F3 F 1.0820(5) 0.5535(5) 0.04379(9) 0.0670(8) Uani 1 1 d .
F4 F 0.6808(5) 0.6968(5) 0.02396(8) 0.0667(8) Uani 1 1 d .
F5 F 0.3924(4) 0.7872(4) 0.08113(8) 0.0546(7) Uani 1 1 d .
F6 F -0.0985(4) 0.3134(4) 0.41792(8) 0.0516(7) Uani 1 1 d .
F7 F 0.1830(5) 0.2078(5) 0.47554(8) 0.0649(8) Uani 1 1 d .
F8 F 0.5857(5) 0.0685(5) 0.45637(9) 0.0675(8) Uani 1 1 d .
F9 F 0.7032(4) 0.0336(4) 0.37770(9) 0.0617(8) Uani 1 1 d .
F10 F 0.4304(4) 0.1484(4) 0.31905(8) 0.0601(7) Uani 1 1 d .
N1 N 0.4670(7) 0.6220(6) 0.19654(11) 0.0575(11) Uani 1 1 d .
H1 H 0.5448 0.5185 0.1943 0.069 Uiso 1 1 calc R
N2 N 0.4377(6) 0.6473(5) 0.34010(10) 0.0457(9) Uani 1 1 d .
H2 H 0.5573 0.5800 0.3368 0.055 Uiso 1 1 calc R
N3 N -0.0029(7) 0.1867(6) 0.30197(11) 0.0528(10) Uani 1 1 d .
H3 H 0.0779 0.0839 0.3030 0.063 Uiso 1 1 calc R
N4 N -0.0769(6) 0.1022(5) 0.16011(11) 0.0464(9) Uani 1 1 d .
H4 H 0.0434 0.0352 0.1635 0.056 Uiso 1 1 calc R
O1 O 0.3614(6) 0.8941(5) 0.16404(12) 0.0620(9) Uani 1 1 d .
O2 O 0.1689(6) 0.8112(5) 0.30510(9) 0.0573(9) Uani 1 1 d .
O3 O -0.1257(5) 0.4404(4) 0.33506(10) 0.0542(8) Uani 1 1 d .
O4 O -0.3492(6) 0.2529(5) 0.19452(10) 0.0624(10) Uani 1 1 d .
C1 C 0.4723(7) 0.7462(6) 0.16647(13) 0.0437(10) Uani 1 1 d .
C2 C 0.6373(7) 0.6951(6) 0.13375(12) 0.0392(9) Uani 1 1 d .
C3 C 0.8445(7) 0.6215(6) 0.14295(13) 0.0406(9) Uani 1 1 d .
C4 C 0.9935(7) 0.5722(6) 0.11292(14) 0.0440(10) Uani 1 1 d .
C5 C 0.9378(7) 0.5995(6) 0.07302(13) 0.0453(10) Uani 1 1 d .
C6 C 0.7366(7) 0.6727(6) 0.06286(12) 0.0439(10) Uani 1 1 d .
C7 C 0.5875(7) 0.7211(6) 0.09312(13) 0.0409(9) Uani 1 1 d .
C8 C 0.3397(9) 0.6476(10) 0.23312(15) 0.0691(16) Uani 1 1 d D
H8A H 0.2690 0.5364 0.2395 0.083 Uiso 1 1 calc R
H8B H 0.2288 0.7491 0.2285 0.083 Uiso 1 1 calc R
C9 C 0.4711(9) 0.6873(10) 0.26767(15) 0.0704(16) Uani 1 1 d D
H9A H 0.5455 0.7959 0.2608 0.084 Uiso 1 1 calc R
H9B H 0.5793 0.5839 0.2726 0.084 Uiso 1 1 calc R
C10 C 0.3431(8) 0.7203(7) 0.30581(13) 0.0481(11) Uani 1 1 d .
C11 C 0.3664(7) 0.6666(5) 0.38083(12) 0.0375(9) Uani 1 1 d .
C12 C 0.1552(7) 0.7214(6) 0.39151(13) 0.0426(10) Uani 1 1 d .
H12 H 0.0508 0.7476 0.3716 0.051 Uiso 1 1 calc R
C13 C 0.1027(8) 0.7365(7) 0.43183(14) 0.0509(11) Uani 1 1 d .
H13 H -0.0389 0.7745 0.4390 0.061 Uiso 1 1 calc R
C14 C 0.2523(8) 0.6972(7) 0.46199(14) 0.0530(12) Uani 1 1 d .
H14 H 0.2135 0.7083 0.4892 0.064 Uiso 1 1 calc R
C15 C 0.4609(8) 0.6411(7) 0.45096(14) 0.0542(12) Uani 1 1 d .
H15 H 0.5641 0.6122 0.4710 0.065 Uiso 1 1 calc R
C16 C 0.5194(8) 0.6271(6) 0.41026(13) 0.0454(10) Uani 1 1 d .
H16 H 0.6614 0.5912 0.4030 0.055 Uiso 1 1 calc R
C17 C -0.0064(7) 0.2947(6) 0.33285(12) 0.0405(9) Uani 1 1 d .
C18 C 0.1522(6) 0.2346(5) 0.36595(12) 0.0357(9) Uani 1 1 d .
C19 C 0.0985(7) 0.2491(5) 0.40656(12) 0.0380(9) Uani 1 1 d .
C20 C 0.2437(7) 0.1935(6) 0.43715(12) 0.0427(10) Uani 1 1 d .
C21 C 0.4475(7) 0.1223(6) 0.42752(14) 0.0457(10) Uani 1 1 d .
C22 C 0.5055(7) 0.1057(6) 0.38746(14) 0.0427(10) Uani 1 1 d .
C23 C 0.3599(7) 0.1619(6) 0.35765(13) 0.0416(9) Uani 1 1 d .
C24 C -0.1300(8) 0.2342(7) 0.26620(13) 0.0538(12) Uani 1 1 d .
H24A H -0.1245 0.3645 0.2589 0.065 Uiso 1 1 calc R
H24B H -0.2790 0.2133 0.2718 0.065 Uiso 1 1 calc R
C25 C -0.0476(9) 0.1210(8) 0.23209(14) 0.0603(14) Uani 1 1 d .
H25A H -0.0531 -0.0090 0.2397 0.072 Uiso 1 1 calc R
H25B H 0.1019 0.1415 0.2269 0.072 Uiso 1 1 calc R
C26 C -0.1741(8) 0.1654(6) 0.19379(13) 0.0471(11) Uani 1 1 d .
C27 C -0.1479(7) 0.1321(5) 0.11965(12) 0.0382(9) Uani 1 1 d .
C28 C -0.3557(7) 0.1903(6) 0.10875(13) 0.0463(10) Uani 1 1 d .
H28 H -0.4611 0.2132 0.1286 0.056 Uiso 1 1 calc R
C29 C -0.4068(8) 0.2147(7) 0.06824(14) 0.0506(11) Uani 1 1 d .
H29 H -0.5479 0.2533 0.0608 0.061 Uiso 1 1 calc R
C30 C -0.2517(8) 0.1828(7) 0.03841(14) 0.0555(12) Uani 1 1 d .
H30 H -0.2872 0.2003 0.0110 0.067 Uiso 1 1 calc R
C31 C -0.0463(9) 0.1253(7) 0.04967(14) 0.0542(12) Uani 1 1 d .
H31 H 0.0591 0.1039 0.0297 0.065 Uiso 1 1 calc R
C32 C 0.0079(8) 0.0985(6) 0.08951(13) 0.0452(10) Uani 1 1 d .
H32 H 0.1489 0.0578 0.0966 0.054 Uiso 1 1 calc R

loop_
_atom_site_aniso_label
_atom_site_aniso_U_11
_atom_site_aniso_U_22
_atom_site_aniso_U_33
_atom_site_aniso_U_23
_atom_site_aniso_U_13
_atom_site_aniso_U_12
F1 0.0481(15) 0.087(2) 0.0423(14) 0.0029(13) -0.0125(11) 0.0010(14)
F2 0.0345(14) 0.075(2) 0.077(2) 0.0012(15) -0.0038(13) 0.0064(13)
F3 0.0579(18) 0.085(2) 0.0576(17) -0.0076(15) 0.0192(14) -0.0049(15)
F4 0.073(2) 0.088(2) 0.0375(14) 0.0016(14) -0.0053(13) -0.0027(17)
F5 0.0454(15) 0.0655(17) 0.0504(15) -0.0007(12) -0.0113(11) 0.0090(12)
F6 0.0439(14) 0.0614(16) 0.0477(14) -0.0095(12) 0.0049(11) 0.0072(12)
F7 0.0701(19) 0.089(2) 0.0350(14) -0.0009(13) -0.0018(12) -0.0029(16)
F8 0.0588(18) 0.080(2) 0.0625(18) 0.0041(15) -0.0248(14) -0.0015(15)
F9 0.0350(14) 0.0708(19) 0.078(2) -0.0093(15) -0.0007(13) 0.0060(13)
F10 0.0488(15) 0.086(2) 0.0447(15) -0.0107(14) 0.0111(12) 0.0016(14)
N1 0.055(2) 0.076(3) 0.036(2) -0.0009(19) 0.0035(17) 0.023(2)
N2 0.044(2) 0.055(2) 0.0354(18) -0.0029(16) -0.0014(15) 0.0130(16)
N3 0.061(2) 0.055(2) 0.038(2) -0.0071(17) -0.0065(16) 0.0241(19)
N4 0.048(2) 0.050(2) 0.0365(19) -0.0022(16) -0.0073(15) 0.0151(17)
O1 0.056(2) 0.0493(19) 0.077(2) -0.0075(17) 0.0067(17) 0.0149(16)
O2 0.060(2) 0.066(2) 0.0394(17) 0.0024(15) -0.0013(14) 0.0248(17)
O3 0.061(2) 0.0489(18) 0.0493(18) -0.0078(14) -0.0096(15) 0.0166(15)
O4 0.057(2) 0.074(2) 0.0502(19) -0.0072(17) -0.0040(15) 0.0286(18)
C1 0.035(2) 0.050(3) 0.045(2) -0.007(2) -0.0052(17) 0.0062(19)
C2 0.041(2) 0.035(2) 0.041(2) -0.0038(17) -0.0030(17) 0.0021(17)
C3 0.041(2) 0.042(2) 0.038(2) 0.0008(17) -0.0059(17) -0.0022(18)
C4 0.037(2) 0.040(2) 0.054(3) 0.0034(19) -0.0020(19) -0.0034(18)
C5 0.043(2) 0.049(3) 0.044(2) -0.0028(19) 0.0101(18) -0.0026(19)
C6 0.052(3) 0.046(2) 0.035(2) -0.0017(18) -0.0005(18) -0.009(2)
C7 0.041(2) 0.037(2) 0.042(2) 0.0008(17) -0.0052(18) 0.0033(17)
C8 0.054(3) 0.107(5) 0.042(3) -0.004(3) 0.003(2) 0.015(3)
C9 0.050(3) 0.114(5) 0.044(3) -0.009(3) -0.002(2) 0.011(3)
C10 0.052(3) 0.054(3) 0.035(2) -0.0045(19) -0.0029(18) 0.014(2)
C11 0.045(2) 0.030(2) 0.037(2) -0.0014(16) -0.0054(17) 0.0000(17)
C12 0.041(2) 0.049(2) 0.037(2) 0.0010(18) -0.0011(17) -0.0006(18)
C13 0.050(3) 0.056(3) 0.047(3) -0.006(2) 0.003(2) -0.007(2)
C14 0.063(3) 0.062(3) 0.035(2) -0.002(2) 0.003(2) -0.008(2)
C15 0.060(3) 0.058(3) 0.044(3) 0.003(2) -0.013(2) -0.005(2)
C16 0.045(2) 0.047(2) 0.041(2) 0.0057(19) -0.0017(18) 0.0077(19)
C17 0.040(2) 0.045(2) 0.034(2) -0.0034(17) 0.0020(16) 0.0066(18)
C18 0.037(2) 0.0311(19) 0.038(2) 0.0005(15) -0.0004(16) 0.0003(16)
C19 0.039(2) 0.036(2) 0.038(2) -0.0025(16) 0.0042(16) -0.0002(17)
C20 0.046(2) 0.046(2) 0.037(2) -0.0031(18) -0.0003(18) -0.0072(19)
C21 0.043(2) 0.045(2) 0.050(3) 0.0033(19) -0.0118(19) -0.0102(19)
C22 0.032(2) 0.041(2) 0.055(3) -0.0028(19) -0.0019(18) -0.0019(17)
C23 0.041(2) 0.043(2) 0.041(2) -0.0051(18) 0.0052(18) -0.0035(18)
C24 0.051(3) 0.068(3) 0.038(2) -0.006(2) -0.0083(19) 0.019(2)
C25 0.070(3) 0.068(3) 0.038(2) -0.007(2) -0.010(2) 0.029(3)
C26 0.055(3) 0.044(2) 0.039(2) -0.0019(18) -0.0059(19) 0.014(2)
C27 0.046(2) 0.034(2) 0.035(2) 0.0001(16) -0.0031(17) -0.0015(17)
C28 0.046(2) 0.049(3) 0.042(2) 0.0017(19) -0.0008(19) 0.001(2)
C29 0.047(3) 0.057(3) 0.047(3) 0.008(2) -0.010(2) -0.006(2)
C30 0.064(3) 0.064(3) 0.038(2) 0.001(2) -0.008(2) -0.005(2)
C31 0.065(3) 0.063(3) 0.034(2) -0.005(2) 0.006(2) -0.003(2)
C32 0.047(2) 0.049(2) 0.038(2) -0.0035(18) -0.0001(18) 0.0040(19)

loop_
_atom_type_symbol
_atom_type_description
_atom_type_scat_dispersion_real
_atom_type_scat_dispersion_imag
_atom_type_scat_source
C C 0.0033 0.0016 'International Tables Vol C Tables 4.2.6.8 and 6.1.1.4'
H H 0.0000 0.0000 'International Tables Vol C Tables 4.2.6.8 and 6.1.1.4'
N N 0.0061 0.0033 'International Tables Vol C Tables 4.2.6.8 and 6.1.1.4'
O O 0.0106 0.0060 'International Tables Vol C Tables 4.2.6.8 and 6.1.1.4'
F F 0.0171 0.0103 'International Tables Vol C Tables 4.2.6.8 and 6.1.1.4'

loop_
_geom_angle_atom_site_label_1
_geom_angle_atom_site_label_2
_geom_angle_atom_site_label_3
_geom_angle
C1 N1 C8 124.5(4)
C1 N1 H1 117.8
C8 N1 H1 117.8
C10 N2 C11 128.6(4)
C10 N2 H2 115.7
C11 N2 H2 115.7
C17 N3 C24 122.1(4)
C17 N3 H3 119.0
C24 N3 H3 119.0
C26 N4 C27 127.7(4)
C26 N4 H4 116.2
C27 N4 H4 116.2
O1 C1 N1 125.5(4)
O1 C1 C2 120.2(4)
N1 C1 C2 114.3(4)
C7 C2 C3 116.7(4)
C7 C2 C1 121.2(4)
C3 C2 C1 122.1(4)
F1 C3 C4 117.1(4)
F1 C3 C2 121.0(4)
C4 C3 C2 121.8(4)
F2 C4 C5 120.3(4)
F2 C4 C3 120.0(4)
C5 C4 C3 119.7(4)
F3 C5 C6 119.9(4)
F3 C5 C4 120.0(4)
C6 C5 C4 120.1(4)
F4 C6 C5 120.3(4)
F4 C6 C7 119.8(4)
C5 C6 C7 119.9(4)
F5 C7 C2 121.4(4)
F5 C7 C6 116.9(4)
C2 C7 C6 121.7(4)
N1 C8 C9 111.8(5)
N1 C8 H8A 109.2
C9 C8 H8A 109.2
N1 C8 H8B 109.2
C9 C8 H8B 109.2
H8A C8 H8B 107.9
C8 C9 C10 113.3(4)
C8 C9 H9A 108.9
C10 C9 H9A 108.9
C8 C9 H9B 108.9
C10 C9 H9B 108.9
H9A C9 H9B 107.7
O2 C10 N2 123.8(4)
O2 C10 C9 121.1(4)
N2 C10 C9 115.1(4)
C16 C11 C12 120.3(4)
C16 C11 N2 116.2(4)
C12 C11 N2 123.4(4)
C13 C12 C11 119.0(4)
C13 C12 H12 120.5
C11 C12 H12 120.5
C12 C13 C14 122.0(5)
C12 C13 H13 119.0
C14 C13 H13 119.0
C13 C14 C15 118.4(4)
C13 C14 H14 120.8
C15 C14 H14 120.8
C14 C15 C16 120.8(4)
C14 C15 H15 119.6
C16 C15 H15 119.6
C11 C16 C15 119.5(4)
C11 C16 H16 120.2
C15 C16 H16 120.2
O3 C17 N3 123.7(4)
O3 C17 C18 120.8(4)
N3 C17 C18 115.5(4)
C19 C18 C23 116.0(4)
C19 C18 C17 121.8(4)
C23 C18 C17 122.2(4)
F6 C19 C18 120.9(4)
F6 C19 C20 117.0(4)
C18 C19 C20 122.1(4)
F7 C20 C21 120.4(4)
F7 C20 C19 119.6(4)
C21 C20 C19 120.0(4)
F8 C21 C20 120.3(4)
F8 C21 C22 120.3(4)
C20 C21 C22 119.4(4)
F9 C22 C23 120.3(4)
F9 C22 C21 119.9(4)
C23 C22 C21 119.8(4)
F10 C23 C22 116.6(4)
F10 C23 C18 120.5(4)
C22 C23 C18 122.9(4)
N3 C24 C25 110.2(4)
N3 C24 H24A 109.6
C25 C24 H24A 109.6
N3 C24 H24B 109.6
C25 C24 H24B 109.6
H24A C24 H24B 108.1
C24 C25 C26 112.5(4)
C24 C25 H25A 109.1
C26 C25 H25A 109.1
C24 C25 H25B 109.1
C26 C25 H25B 109.1
H25A C25 H25B 107.8
O4 C26 N4 124.3(4)
O4 C26 C25 121.1(4)
N4 C26 C25 114.6(4)
C28 C27 C32 119.5(4)
C28 C27 N4 124.5(4)
C32 C27 N4 116.1(4)
C27 C28 C29 119.4(4)
C27 C28 H28 120.3
C29 C28 H28 120.3
C28 C29 C30 121.0(4)
C28 C29 H29 119.5
C30 C29 H29 119.5
C31 C30 C29 118.9(4)
C31 C30 H30 120.5
C29 C30 H30 120.5
C32 C31 C30 121.2(5)
C32 C31 H31 119.4
C30 C31 H31 119.4
C31 C32 C27 119.9(4)
C31 C32 H32 120.0
C27 C32 H32 120.0

loop_
_geom_bond_atom_site_label_1
_geom_bond_atom_site_label_2
_geom_bond_distance
F1 C3 1.324(5)
F2 C4 1.326(5)
F3 C5 1.339(5)
F4 C6 1.330(5)
F5 C7 1.323(5)
F6 C19 1.327(5)
F7 C20 1.319(5)
F8 C21 1.311(5)
F9 C22 1.333(5)
F10 C23 1.343(5)
N1 C1 1.315(6)
N1 C8 1.443(6)
N1 H1 0.8600
N2 C10 1.345(5)
N2 C11 1.414(5)
N2 H2 0.8600
N3 C17 1.305(6)
N3 C24 1.438(5)
N3 H3 0.8600
N4 C26 1.333(6)
N4 C27 1.409(5)
N4 H4 0.8600
O1 C1 1.221(5)
O2 C10 1.216(5)
O3 C17 1.238(5)
O4 C26 1.210(5)
C1 C2 1.513(6)
C2 C7 1.377(6)
C2 C3 1.382(6)
C3 C4 1.382(6)
C4 C5 1.363(6)
C5 C6 1.355(7)
C6 C7 1.387(6)
C8 C9 1.461(7)
C8 H8A 0.9700
C8 H8B 0.9700
C9 C10 1.494(7)
C9 H9A 0.9700
C9 H9B 0.9700
C11 C16 1.369(6)
C11 C12 1.385(6)
C12 C13 1.368(6)
C12 H12 0.9300
C13 C14 1.372(7)
C13 H13 0.9300
C14 C15 1.375(7)
C14 H14 0.9300
C15 C16 1.388(7)
C15 H15 0.9300
C16 H16 0.9300
C17 C18 1.502(6)
C18 C19 1.379(6)
C18 C23 1.380(6)
C19 C20 1.383(6)
C20 C21 1.365(7)
C21 C22 1.369(7)
C22 C23 1.367(6)
C24 C25 1.475(6)
C24 H24A 0.9700
C24 H24B 0.9700
C25 C26 1.501(6)
C25 H25A 0.9700
C25 H25B 0.9700
C27 C28 1.371(6)
C27 C32 1.392(6)
C28 C29 1.374(6)
C28 H28 0.9300
C29 C30 1.381(7)
C29 H29 0.9300
C30 C31 1.359(7)
C30 H30 0.9300
C31 C32 1.359(6)
C31 H31 0.9300
C32 H32 0.9300

loop_
_geom_hbond_atom_site_label_D
_geom_hbond_atom_site_label_H
_geom_hbond_atom_site_label_A
_geom_hbond_distance_DH
_geom_hbond_distance_HA
_geom_hbond_distance_DA
_geom_hbond_angle_DHA
_geom_hbond_site_symmetry_A
N1 H1 O4 0.86 1.98 2.815(6) 164.3 1_655
N2 H2 O3 0.86 2.14 2.988(5) 171.2 1_655
N3 H3 O2 0.86 2.00 2.831(5) 160.6 1_545
N4 H4 O1 0.86 2.14 2.996(5) 171.0 1_545

loop_
_geom_torsion_atom_site_label_1
_geom_torsion_atom_site_label_2
_geom_torsion_atom_site_label_3
_geom_torsion_atom_site_label_4
_geom_torsion
C8 N1 C1 O1 -4.9(8)
C8 N1 C1 C2 173.4(4)
O1 C1 C2 C7 -45.4(6)
N1 C1 C2 C7 136.3(4)
O1 C1 C2 C3 134.3(5)
N1 C1 C2 C3 -44.1(6)
C7 C2 C3 F1 177.7(4)
C1 C2 C3 F1 -1.9(6)
C7 C2 C3 C4 -1.4(6)
C1 C2 C3 C4 178.9(4)
F1 C3 C4 F2 3.2(6)
C2 C3 C4 F2 -177.7(4)
F1 C3 C4 C5 -177.9(4)
C2 C3 C4 C5 1.2(7)
F2 C4 C5 F3 -1.7(7)
C3 C4 C5 F3 179.5(4)
F2 C4 C5 C6 178.2(4)
C3 C4 C5 C6 -0.7(7)
F3 C5 C6 F4 0.9(7)
C4 C5 C6 F4 -179.0(4)
F3 C5 C6 C7 -179.7(4)
C4 C5 C6 C7 0.4(7)
C3 C2 C7 F5 178.6(4)
C1 C2 C7 F5 -1.8(6)
C3 C2 C7 C6 1.2(6)
C1 C2 C7 C6 -179.2(4)
F4 C6 C7 F5 1.1(6)
C5 C6 C7 F5 -178.2(4)
F4 C6 C7 C2 178.7(4)
C5 C6 C7 C2 -0.7(7)
C1 N1 C8 C9 -103.4(6)
N1 C8 C9 C10 178.2(5)
C11 N2 C10 O2 -3.6(8)
C11 N2 C10 C9 174.6(5)
C8 C9 C10 O2 -41.2(8)
C8 C9 C10 N2 140.6(5)
C10 N2 C11 C16 -160.7(5)
C10 N2 C11 C12 19.4(7)
C16 C11 C12 C13 0.4(6)
N2 C11 C12 C13 -179.8(4)
C11 C12 C13 C14 -0.6(7)
C12 C13 C14 C15 0.0(7)
C13 C14 C15 C16 0.9(7)
C12 C11 C16 C15 0.5(7)
N2 C11 C16 C15 -179.3(4)
C14 C15 C16 C11 -1.2(7)
C24 N3 C17 O3 3.9(8)
C24 N3 C17 C18 -174.0(4)
O3 C17 C18 C19 42.3(6)
N3 C17 C18 C19 -139.7(4)
O3 C17 C18 C23 -137.6(4)
N3 C17 C18 C23 40.3(6)
C23 C18 C19 F6 -178.5(4)
C17 C18 C19 F6 1.6(6)
C23 C18 C19 C20 -0.3(6)
C17 C18 C19 C20 179.8(4)
F6 C19 C20 F7 -0.7(6)
C18 C19 C20 F7 -179.0(4)
F6 C19 C20 C21 178.5(4)
C18 C19 C20 C21 0.2(7)
F7 C20 C21 F8 -0.5(7)
C19 C20 C21 F8 -179.7(4)
F7 C20 C21 C22 178.8(4)
C19 C20 C21 C22 -0.3(7)
F8 C21 C22 F9 0.3(6)
C20 C21 C22 F9 -179.0(4)
F8 C21 C22 C23 179.9(4)
C20 C21 C22 C23 0.5(6)
F9 C22 C23 F10 -3.0(6)
C21 C22 C23 F10 177.4(4)
F9 C22 C23 C18 178.9(4)
C21 C22 C23 C18 -0.6(7)
C19 C18 C23 F10 -177.5(4)
C17 C18 C23 F10 2.4(6)
C19 C18 C23 C22 0.5(6)
C17 C18 C23 C22 -179.6(4)
C17 N3 C24 C25 162.7(5)
N3 C24 C25 C26 -179.7(5)
C27 N4 C26 O4 4.2(8)
C27 N4 C26 C25 -175.4(5)
C24 C25 C26 O4 -15.4(8)
C24 C25 C26 N4 164.2(5)
C26 N4 C27 C28 -18.3(7)
C26 N4 C27 C32 161.9(5)
C32 C27 C28 C29 0.0(7)
N4 C27 C28 C29 -179.9(4)
C27 C28 C29 C30 -0.5(7)
C28 C29 C30 C31 0.4(8)
C29 C30 C31 C32 0.2(8)
C30 C31 C32 C27 -0.7(7)
C28 C27 C32 C31 0.6(7)
N4 C27 C32 C31 -179.5(4)
